data_1551768
loop_
_publ_author_name
'NAKAMA, Yukitoshi'
'NISHIOKA, Takanori'
'NAKASONE, Takayuki'
'ASATO, Eiji'
'KINOSHITA, Isamu'
'TAKARA, Satoshi'

_publ_section_title
;
 Synthesis and Crystal Structure of
 [RuCl(6-hydroxypicolinato)(2,2&#x2032;;6&#x2032;,2&#x2033;-terpyridine)]&#x00B7;(N,N-dimethylformamide)
;
_journal_name_full 'X-ray Structure Analysis Online'
_journal_page_first 33
_journal_paper_doi 10.2116/xraystruct.26.33
_journal_volume 26
_journal_year 2010
_chemical_formula_moiety 'C21 H15 Cl N4 O3 Ru, C3 H7 N O'
_chemical_formula_sum 'C24 H22 Cl N5 O4 Ru'
_chemical_formula_weight 580.99
_space_group_IT_number 14
_space_group_name_Hall '-P 2ybc'
_space_group_name_H-M_alt 'P 1 21/c 1'
_symmetry_cell_setting monoclinic
_symmetry_Int_Tables_number 14
_symmetry_space_group_name_Hall '-P 2ybc'
_symmetry_space_group_name_H-M 'P 1 21/c 1'
_cell_angle_alpha 90.0000
_cell_angle_beta 105.112(3)
_cell_angle_gamma 90.0000
_cell_formula_units_Z 4
_cell_length_a 15.7325(19)
_cell_length_b 10.0621(10)
_cell_length_c 15.6422(19)
_cell_measurement_reflns_used 7216
_cell_measurement_temperature 193.1
_cell_measurement_theta_max 27.5
_cell_measurement_theta_min 4.0
_cell_volume 2390.6(5)
_computing_cell_refinement CrystalClear
_computing_data_collection CrystalClear
_computing_data_reduction CrystalStructure
_computing_publication_material 'CrystalStructure 3.8'
_computing_structure_refinement CRYSTALS
_computing_structure_solution SIR97
_diffrn_ambient_temperature 193.1
_diffrn_detector_area_resol_mean 7.31
_diffrn_measured_fraction_theta_full 0.987
_diffrn_measured_fraction_theta_max 0.987
_diffrn_measurement_device_type 'Rigaku Mercury'
_diffrn_measurement_method \w
_diffrn_radiation_type 'Mo K\a'
_diffrn_radiation_wavelength 0.71075
_diffrn_reflns_av_R_equivalents 0.087
_diffrn_reflns_limit_h_max 20
_diffrn_reflns_limit_h_min -19
_diffrn_reflns_limit_k_max 12
_diffrn_reflns_limit_k_min -12
_diffrn_reflns_limit_l_max 17
_diffrn_reflns_limit_l_min -20
_diffrn_reflns_number 22775
_diffrn_reflns_theta_full 27.48
_diffrn_reflns_theta_max 27.48
_exptl_absorpt_coefficient_mu 0.809
_exptl_absorpt_correction_type none
_exptl_crystal_colour brown
_exptl_crystal_density_diffrn 1.614
_exptl_crystal_density_method 'not measured'
_exptl_crystal_description prism
_exptl_crystal_F_000 1176.00
_exptl_crystal_size_max 0.12
_exptl_crystal_size_mid 0.10
_exptl_crystal_size_min 0.02
_refine_diff_density_max 1.77
_refine_diff_density_min -1.32
_refine_ls_extinction_method none
_refine_ls_goodness_of_fit_ref 0.999
_refine_ls_hydrogen_treatment refall
_refine_ls_number_parameters 313
_refine_ls_number_reflns 5400
_refine_ls_R_factor_gt 0.0606
_refine_ls_shift/su_max 0.0006
_refine_ls_structure_factor_coef Fsqd
_refine_ls_weighting_details 'w = 1/[0.9500\s(Fo^2^)]/(4Fo^2^)'
_refine_ls_weighting_scheme calc
_refine_ls_wR_factor_ref 0.1148
_reflns_number_gt 2904
_reflns_number_total 5400
_reflns_threshold_expression F^2^>2.0\s(F^2^)
_cod_data_source_file 26_33_1.cif
_cod_data_source_block '__takara090826'
_cod_original_formula_sum 'C24 H22 Cl N5 O4 Ru '
_cod_database_code 1551768

loop_
_symmetry_equiv_pos_site_id
_symmetry_equiv_pos_as_xyz
1 +X,+Y,+Z
2 -X,1/2+Y,1/2-Z
3 -X,-Y,-Z
4 +X,1/2-Y,1/2+Z

loop_
_atom_site_label
_atom_site_type_symbol
_atom_site_fract_x
_atom_site_fract_y
_atom_site_fract_z
_atom_site_U_iso_or_equiv
_atom_site_adp_type
_atom_site_occupancy
_atom_site_symmetry_multiplicity
_atom_site_calc_flag
_atom_site_refinement_flags
Ru(1) Ru 0.21220(4) 0.44959(5) 0.67805(3) 0.02708(12) Uani 1.00 1 d .
Cl(1) Cl 0.31827(13) 0.6266(2) 0.70105(13) 0.0495(5) Uani 1.00 1 d .
O(1) O 0.1221(2) 0.2962(4) 0.6572(2) 0.0254(11) Uani 1.00 1 d .
O(2) O 0.1033(3) 0.0769(4) 0.6492(3) 0.0444(15) Uani 1.00 1 d .
O(3) O 0.4290(3) 0.3820(5) 0.7282(3) 0.068(2) Uani 1.00 1 d .
O(4) O 0.5876(8) 0.7408(11) 0.5152(7) 0.180(4) Uiso 1.00 1 d .
N(1) N 0.2016(3) 0.4732(4) 0.8048(3) 0.0270(14) Uani 1.00 1 d .
N(2) N 0.1177(3) 0.5788(4) 0.6569(3) 0.0230(13) Uani 1.00 1 d .
N(3) N 0.1904(3) 0.4742(5) 0.5436(3) 0.0295(14) Uani 1.00 1 d .
N(4) N 0.2954(3) 0.2794(5) 0.6968(3) 0.0300(15) Uani 1.00 1 d .
N(5) N 0.4476(7) 0.7432(9) 0.4849(6) 0.093(2) Uiso 1.00 1 d .
C(1) C 0.2495(4) 0.4214(6) 0.8804(3) 0.0337(18) Uani 1.00 1 d .
C(2) C 0.2350(4) 0.4473(7) 0.9618(3) 0.0344(18) Uani 1.00 1 d .
C(3) C 0.1654(4) 0.5261(6) 0.9665(3) 0.0345(19) Uani 1.00 1 d .
C(4) C 0.1141(4) 0.5815(5) 0.8917(3) 0.0299(18) Uani 1.00 1 d .
C(5) C 0.1342(3) 0.5569(6) 0.8110(3) 0.0243(15) Uani 1.00 1 d .
C(6) C 0.0863(4) 0.6166(5) 0.7253(3) 0.0250(16) Uani 1.00 1 d .
C(7) C 0.0165(4) 0.7061(6) 0.7114(4) 0.0333(19) Uani 1.00 1 d .
C(8) C -0.0195(4) 0.7526(6) 0.6270(4) 0.0313(18) Uani 1.00 1 d .
C(9) C 0.0114(4) 0.7109(6) 0.5579(4) 0.0349(19) Uani 1.00 1 d .
C(10) C 0.0809(4) 0.6204(5) 0.5738(3) 0.0256(16) Uani 1.00 1 d .
C(11) C 0.1230(3) 0.5586(6) 0.5078(3) 0.0265(16) Uani 1.00 1 d .
C(12) C 0.0964(4) 0.5832(6) 0.4173(4) 0.0341(19) Uani 1.00 1 d .
C(13) C 0.1411(4) 0.5262(6) 0.3636(4) 0.041(2) Uani 1.00 1 d .
C(14) C 0.2100(4) 0.4440(7) 0.3995(4) 0.0379(19) Uani 1.00 1 d .
C(15) C 0.2324(4) 0.4199(6) 0.4892(4) 0.0349(19) Uani 1.00 1 d .
C(16) C 0.2495(4) 0.1635(6) 0.6869(3) 0.0322(18) Uani 1.00 1 d .
C(17) C 0.2869(4) 0.0393(7) 0.6984(3) 0.040(2) Uani 1.00 1 d .
C(18) C 0.3801(5) 0.0327(8) 0.7206(4) 0.052(2) Uani 1.00 1 d .
C(19) C 0.4261(5) 0.1469(8) 0.7301(5) 0.059(2) Uani 1.00 1 d .
C(20) C 0.3828(4) 0.2706(7) 0.7181(4) 0.043(2) Uani 1.00 1 d .
C(21) C 0.1511(4) 0.1789(6) 0.6630(3) 0.0295(18) Uani 1.00 1 d .
C(22) C 0.4504(11) 0.8570(17) 0.5411(10) 0.231(8) Uiso 1.00 1 d .
C(23) C 0.3603(9) 0.7162(14) 0.4432(9) 0.170(5) Uiso 1.00 1 d .
C(24) C 0.513(2) 0.698(2) 0.4697(18) 0.333(15) Uiso 1.00 1 d .
H(1) H 0.3942 0.4481 0.7198 0.079 Uiso 1.00 1 c R
H(2) H 0.2964 0.3632 0.8780 0.038 Uiso 1.00 1 c R
H(3) H 0.2727 0.4110 1.0141 0.039 Uiso 1.00 1 c R
H(4) H 0.1530 0.5418 1.0219 0.042 Uiso 1.00 1 c R
H(5) H 0.0655 0.6361 0.8939 0.037 Uiso 1.00 1 c R
H(6) H -0.0059 0.7345 0.7592 0.040 Uiso 1.00 1 c R
H(7) H -0.0667 0.8145 0.6168 0.037 Uiso 1.00 1 c R
H(8) H -0.0140 0.7431 0.4997 0.040 Uiso 1.00 1 c R
H(9) H 0.0475 0.6394 0.3934 0.040 Uiso 1.00 1 c R
H(10) H 0.1246 0.5433 0.3017 0.050 Uiso 1.00 1 c R
H(11) H 0.2423 0.4037 0.3629 0.048 Uiso 1.00 1 c R
H(12) H 0.2802 0.3616 0.5131 0.043 Uiso 1.00 1 c R
H(13) H 0.2518 -0.0388 0.6918 0.049 Uiso 1.00 1 c R
H(14) H 0.4095 -0.0506 0.7286 0.062 Uiso 1.00 1 c R
H(15) H 0.4886 0.1440 0.7451 0.069 Uiso 1.00 1 c R
H(16) H 0.4347 0.8309 0.5934 0.277 Uiso 1.00 1 c R
H(17) H 0.5082 0.8932 0.5566 0.277 Uiso 1.00 1 c R
H(18) H 0.4101 0.9220 0.5105 0.277 Uiso 1.00 1 c R
H(19) H 0.3562 0.6788 0.3865 0.204 Uiso 1.00 1 c R
H(20) H 0.3273 0.7964 0.4367 0.204 Uiso 1.00 1 c R
H(21) H 0.3374 0.6551 0.4779 0.204 Uiso 1.00 1 c R
H(22) H 0.5094 0.6362 0.4229 0.399 Uiso 1.00 1 c R

loop_
_atom_site_aniso_label
_atom_site_aniso_U_11
_atom_site_aniso_U_22
_atom_site_aniso_U_33
_atom_site_aniso_U_12
_atom_site_aniso_U_13
_atom_site_aniso_U_23
Ru(1) 0.0246(2) 0.0332(2) 0.0235(2) 0.0038(2) 0.00631(19) 0.0012(2)
Cl(1) 0.0423(11) 0.0538(11) 0.0516(11) -0.0136(9) 0.0104(9) -0.0023(9)
O(1) 0.025(2) 0.031(2) 0.021(2) -0.0008(19) 0.0060(18) 0.0022(19)
O(2) 0.038(2) 0.049(3) 0.050(3) -0.002(2) 0.018(2) -0.004(2)
O(3) 0.034(3) 0.067(4) 0.098(4) 0.000(2) 0.009(3) -0.007(3)
N(1) 0.028(3) 0.031(3) 0.020(2) 0.000(2) 0.004(2) -0.002(2)
N(2) 0.024(2) 0.027(2) 0.018(2) -0.003(2) 0.005(2) -0.001(2)
N(3) 0.034(3) 0.032(3) 0.025(2) -0.003(2) 0.012(2) -0.001(2)
N(4) 0.032(3) 0.036(3) 0.023(2) 0.003(2) 0.009(2) 0.001(2)
C(1) 0.030(3) 0.039(4) 0.028(3) 0.006(3) -0.001(2) 0.002(3)
C(2) 0.044(4) 0.037(3) 0.017(2) -0.000(3) -0.001(2) 0.004(3)
C(3) 0.051(4) 0.032(3) 0.023(3) -0.006(3) 0.013(3) -0.008(2)
C(4) 0.034(3) 0.028(3) 0.030(3) -0.002(2) 0.012(2) -0.004(2)
C(5) 0.025(3) 0.023(3) 0.023(2) -0.002(2) 0.003(2) -0.001(2)
C(6) 0.025(3) 0.022(3) 0.027(3) -0.004(2) 0.006(2) -0.003(2)
C(7) 0.032(3) 0.033(3) 0.035(3) 0.003(3) 0.010(3) -0.004(3)
C(8) 0.023(3) 0.030(3) 0.040(3) 0.012(2) 0.006(2) -0.003(3)
C(9) 0.038(4) 0.032(3) 0.031(3) 0.006(3) 0.002(3) 0.008(3)
C(10) 0.024(3) 0.026(3) 0.023(3) -0.003(2) -0.001(2) 0.001(2)
C(11) 0.029(3) 0.022(3) 0.028(3) -0.003(2) 0.005(2) -0.000(2)
C(12) 0.042(4) 0.032(3) 0.026(3) 0.000(3) 0.006(3) 0.002(2)
C(13) 0.065(5) 0.034(4) 0.026(3) -0.002(3) 0.016(3) 0.004(3)
C(14) 0.054(4) 0.036(3) 0.029(3) 0.004(3) 0.020(3) -0.003(3)
C(15) 0.039(4) 0.034(3) 0.034(3) 0.000(3) 0.014(3) -0.006(3)
C(16) 0.040(4) 0.043(4) 0.016(3) 0.020(3) 0.013(2) 0.006(2)
C(17) 0.057(4) 0.044(4) 0.020(3) 0.015(3) 0.014(3) 0.006(3)
C(18) 0.057(5) 0.056(5) 0.041(4) 0.028(4) 0.012(3) 0.003(4)
C(19) 0.032(4) 0.071(6) 0.069(5) 0.026(4) 0.005(4) 0.003(5)
C(20) 0.028(4) 0.058(5) 0.043(4) -0.005(3) 0.009(3) 0.001(3)
C(21) 0.043(4) 0.031(3) 0.016(2) 0.000(3) 0.011(2) 0.002(2)

loop_
_atom_type_symbol
_atom_type_description
_atom_type_scat_dispersion_real
_atom_type_scat_dispersion_imag
_atom_type_scat_source
C C 0.003 0.002
;
International Tables for Crystallography
(1992, Vol. C, Tables 4.2.6.8 and 6.1.1.4)
;
H H 0.000 0.000
;
International Tables for Crystallography
(1992, Vol. C, Table 6.1.1.4)
;
Cl Cl 0.148 0.159
;
International Tables for Crystallography
(1992, Vol. C, Tables 4.2.6.8 and 6.1.1.4)
;
N N 0.006 0.003
;
International Tables for Crystallography
(1992, Vol. C, Tables 4.2.6.8 and 6.1.1.4)
;
O O 0.011 0.006
;
International Tables for Crystallography
(1992, Vol. C, Tables 4.2.6.8 and 6.1.1.4)
;
Ru Ru -1.259 0.836
;
International Tables for Crystallography
(1992, Vol. C, Tables 4.2.6.8 and 6.1.1.4)
;

loop_
_geom_angle_atom_site_label_1
_geom_angle_atom_site_label_2
_geom_angle_atom_site_label_3
_geom_angle
_geom_angle_publ_flag
Cl(1) Ru(1) O(1) 179.17(13) yes
Cl(1) Ru(1) N(1) 89.87(14) yes
Cl(1) Ru(1) N(2) 90.00(15) yes
Cl(1) Ru(1) N(3) 89.32(15) yes
Cl(1) Ru(1) N(4) 101.37(15) yes
O(1) Ru(1) N(1) 90.80(18) yes
O(1) Ru(1) N(2) 90.58(18) yes
O(1) Ru(1) N(3) 90.20(17) yes
O(1) Ru(1) N(4) 78.04(18) yes
N(1) Ru(1) N(2) 80.51(19) yes
N(1) Ru(1) N(3) 160.6(2) yes
N(1) Ru(1) N(4) 99.32(19) yes
N(2) Ru(1) N(3) 80.1(2) yes
N(2) Ru(1) N(4) 168.6(2) yes
N(3) Ru(1) N(4) 99.8(2) yes
Ru(1) O(1) C(21) 117.9(4) yes
Ru(1) N(1) C(1) 130.2(4) yes
Ru(1) N(1) C(5) 113.4(3) yes
C(1) N(1) C(5) 116.4(5) yes
Ru(1) N(2) C(6) 118.6(3) yes
Ru(1) N(2) C(10) 119.5(4) yes
C(6) N(2) C(10) 121.7(5) yes
Ru(1) N(3) C(11) 113.7(4) yes
Ru(1) N(3) C(15) 129.0(4) yes
C(11) N(3) C(15) 117.3(5) yes
Ru(1) N(4) C(16) 112.6(4) yes
Ru(1) N(4) C(20) 130.3(4) yes
C(16) N(4) C(20) 117.0(6) yes
C(22) N(5) C(23) 108.2(12) yes
C(22) N(5) C(24) 122.0(17) yes
C(23) N(5) C(24) 128.9(16) yes
N(1) C(1) C(2) 123.8(6) yes
C(1) C(2) C(3) 119.1(5) yes
C(2) C(3) C(4) 119.8(6) yes
C(3) C(4) C(5) 118.8(6) yes
N(1) C(5) C(4) 122.0(4) yes
N(1) C(5) C(6) 113.8(5) yes
C(4) C(5) C(6) 124.2(5) yes
N(2) C(6) C(5) 113.5(5) yes
N(2) C(6) C(7) 119.7(5) yes
C(5) C(6) C(7) 126.7(6) yes
C(6) C(7) C(8) 118.7(6) yes
C(7) C(8) C(9) 120.9(5) yes
C(8) C(9) C(10) 119.0(5) yes
N(2) C(10) C(9) 119.8(5) yes
N(2) C(10) C(11) 112.4(5) yes
C(9) C(10) C(11) 127.9(5) yes
N(3) C(11) C(10) 114.3(4) yes
N(3) C(11) C(12) 121.7(6) yes
C(10) C(11) C(12) 123.9(5) yes
C(11) C(12) C(13) 119.3(5) yes
C(12) C(13) C(14) 119.1(6) yes
C(13) C(14) C(15) 119.5(6) yes
N(3) C(15) C(14) 123.0(6) yes
N(4) C(16) C(17) 124.8(6) yes
N(4) C(16) C(21) 115.0(5) yes
C(17) C(16) C(21) 120.3(6) yes
C(16) C(17) C(18) 117.0(6) yes
C(17) C(18) C(19) 118.7(7) yes
C(18) C(19) C(20) 120.8(7) yes
O(3) C(20) N(4) 118.2(6) yes
O(3) C(20) C(19) 120.1(6) yes
N(4) C(20) C(19) 121.7(6) yes
O(1) C(21) O(2) 124.3(6) yes
O(1) C(21) C(16) 116.4(5) yes
O(2) C(21) C(16) 119.3(5) yes
O(4) C(24) N(5) 118(2) yes
C(20) O(3) H(1) 109.5 no
N(1) C(1) H(2) 118.1 no
C(2) C(1) H(2) 118.1 no
C(1) C(2) H(3) 120.4 no
C(3) C(2) H(3) 120.4 no
C(2) C(3) H(4) 120.2 no
C(4) C(3) H(4) 120.1 no
C(3) C(4) H(5) 120.6 no
C(5) C(4) H(5) 120.6 no
C(6) C(7) H(6) 120.6 no
C(8) C(7) H(6) 120.6 no
C(7) C(8) H(7) 119.5 no
C(9) C(8) H(7) 119.6 no
C(8) C(9) H(8) 120.5 no
C(10) C(9) H(8) 120.5 no
C(11) C(12) H(9) 120.4 no
C(13) C(12) H(9) 120.3 no
C(12) C(13) H(10) 120.4 no
C(14) C(13) H(10) 120.4 no
C(13) C(14) H(11) 120.3 no
C(15) C(14) H(11) 120.3 no
N(3) C(15) H(12) 118.5 no
C(14) C(15) H(12) 118.5 no
C(16) C(17) H(13) 121.5 no
C(18) C(17) H(13) 121.5 no
C(17) C(18) H(14) 120.7 no
C(19) C(18) H(14) 120.7 no
C(18) C(19) H(15) 119.6 no
C(20) C(19) H(15) 119.6 no
N(5) C(22) H(16) 109.5 no
N(5) C(22) H(17) 109.7 no
N(5) C(22) H(18) 109.3 no
H(16) C(22) H(17) 109.5 no
H(16) C(22) H(18) 109.5 no
H(17) C(22) H(18) 109.5 no
N(5) C(23) H(19) 109.5 no
N(5) C(23) H(20) 109.3 no
N(5) C(23) H(21) 109.6 no
H(19) C(23) H(20) 109.5 no
H(19) C(23) H(21) 109.5 no
H(20) C(23) H(21) 109.5 no
O(4) C(24) H(22) 120.9 no
N(5) C(24) H(22) 121.0 no

loop_
_geom_bond_atom_site_label_1
_geom_bond_atom_site_label_2
_geom_bond_distance
_geom_bond_publ_flag
Ru(1) Cl(1) 2.402(2) yes
Ru(1) O(1) 2.064(4) yes
Ru(1) N(1) 2.046(5) yes
Ru(1) N(2) 1.937(4) yes
Ru(1) N(3) 2.055(4) yes
Ru(1) N(4) 2.129(5) yes
O(1) C(21) 1.260(7) yes
O(2) C(21) 1.258(8) yes
O(3) C(20) 1.323(9) yes
O(4) C(24) 1.28(3) yes
N(1) C(1) 1.332(7) yes
N(1) C(5) 1.378(8) yes
N(2) C(6) 1.346(8) yes
N(2) C(10) 1.344(7) yes
N(3) C(11) 1.360(7) yes
N(3) C(15) 1.325(9) yes
N(4) C(16) 1.359(8) yes
N(4) C(20) 1.331(9) yes
N(5) C(22) 1.438(19) yes
N(5) C(23) 1.386(17) yes
N(5) C(24) 1.21(3) yes
C(1) C(2) 1.376(9) yes
C(2) C(3) 1.369(9) yes
C(3) C(4) 1.356(7) yes
C(4) C(5) 1.401(9) yes
C(5) C(6) 1.482(7) yes
C(6) C(7) 1.393(8) yes
C(7) C(8) 1.376(8) yes
C(8) C(9) 1.362(10) yes
C(9) C(10) 1.395(8) yes
C(10) C(11) 1.499(9) yes
C(11) C(12) 1.389(8) yes
C(12) C(13) 1.356(10) yes
C(13) C(14) 1.363(9) yes
C(14) C(15) 1.376(8) yes
C(16) C(17) 1.373(10) yes
C(16) C(21) 1.503(9) yes
C(17) C(18) 1.419(11) yes
C(18) C(19) 1.345(11) yes
C(19) C(20) 1.407(11) yes
O(3) H(1) 0.850 no
C(1) H(2) 0.950 no
C(2) H(3) 0.950 no
C(3) H(4) 0.950 no
C(4) H(5) 0.950 no
C(7) H(6) 0.950 no
C(8) H(7) 0.950 no
C(9) H(8) 0.950 no
C(12) H(9) 0.950 no
C(13) H(10) 0.950 no
C(14) H(11) 0.950 no
C(15) H(12) 0.950 no
C(17) H(13) 0.950 no
C(18) H(14) 0.950 no
C(19) H(15) 0.950 no
C(22) H(16) 0.950 no
C(22) H(17) 0.950 no
C(22) H(18) 0.950 no
C(23) H(19) 0.950 no
C(23) H(20) 0.950 no
C(23) H(21) 0.950 no
C(24) H(22) 0.950 no

loop_
_geom_contact_atom_site_label_1
_geom_contact_atom_site_label_2
_geom_contact_distance
_geom_contact_site_symmetry_2
O(1) C(7) 3.484(8) 2_546
O(1) C(9) 3.470(6) 3_566
O(1) C(12) 3.544(7) 3_566
O(2) C(3) 3.413(8) 4_554
O(2) C(4) 3.312(8) 2_546
O(2) C(7) 3.485(9) 2_546
O(2) C(13) 3.411(8) 4_555
O(3) C(18) 3.272(9) 2_656
O(3) C(19) 3.457(9) 2_656
O(3) C(24) 3.54(3) 3_666
O(4) C(1) 3.217(12) 2_656
O(4) C(2) 3.422(14) 2_656
O(4) C(15) 3.277(14) 3_666
C(1) O(4) 3.217(13) 2_646
C(2) O(4) 3.422(14) 2_646
C(2) C(17) 3.578(7) 4_555
C(3) O(2) 3.413(8) 4_555
C(4) O(2) 3.312(8) 2_556
C(4) C(12) 3.417(8) 4_565
C(7) O(1) 3.484(8) 2_556
C(7) O(2) 3.485(9) 2_556
C(7) C(13) 3.386(9) 3_566
C(8) C(12) 3.595(8) 3_566
C(8) C(13) 3.420(9) 3_566
C(8) C(14) 3.524(9) 3_566
C(9) O(1) 3.470(6) 3_566
C(9) C(11) 3.427(8) 3_566
C(9) C(12) 3.483(9) 3_566
C(10) C(12) 3.493(9) 3_566
C(11) C(9) 3.427(8) 3_566
C(12) O(1) 3.544(7) 3_566
C(12) C(4) 3.417(8) 4_564
C(12) C(8) 3.595(8) 3_566
C(12) C(9) 3.483(9) 3_566
C(12) C(10) 3.493(9) 3_566
C(13) O(2) 3.411(8) 4_554
C(13) C(7) 3.386(9) 3_566
C(13) C(8) 3.420(9) 3_566
C(14) C(8) 3.524(9) 3_566
C(14) C(23) 3.565(16) .
C(15) O(4) 3.277(14) 3_666
C(17) C(2) 3.578(7) 4_554
C(18) O(3) 3.272(9) 2_646
C(19) O(3) 3.457(9) 2_646
C(23) C(14) 3.565(16) .
C(24) O(3) 3.54(3) 3_666
Cl(1) H(13) 3.518 1_565
Cl(1) H(14) 3.532 1_565
Cl(1) H(15) 2.938 2_656
Cl(1) H(16) 3.469 .
Cl(1) H(19) 3.421 4_565
Cl(1) H(21) 3.593 .
O(1) H(5) 3.273 2_546
O(1) H(6) 2.586 2_546
O(1) H(8) 2.626 3_566
O(1) H(9) 2.657 3_566
O(2) H(4) 2.610 4_554
O(2) H(5) 2.632 2_546
O(2) H(6) 2.840 2_546
O(2) H(8) 2.995 3_566
O(2) H(10) 2.618 4_555
O(2) H(11) 3.491 4_555
O(3) H(14) 2.544 2_656
O(3) H(15) 2.920 2_656
O(3) H(16) 3.087 2_646
O(3) H(17) 3.254 2_646
O(3) H(22) 2.785 3_666
O(4) H(2) 2.459 2_656
O(4) H(3) 2.915 2_656
O(4) H(11) 3.201 3_666
O(4) H(12) 2.463 3_666
O(4) H(18) 3.418 3_676
N(1) H(7) 3.150 2_546
N(1) H(20) 3.379 4_565
N(2) H(9) 3.336 3_566
N(3) H(8) 3.459 3_566
N(3) H(21) 3.311 .
N(4) H(3) 3.382 4_554
N(4) H(11) 3.460 4_555
C(1) H(7) 3.082 2_546
C(1) H(11) 3.282 4_555
C(1) H(12) 3.483 4_555
C(1) H(18) 3.213 4_565
C(1) H(20) 3.127 4_565
C(2) H(7) 2.934 2_546
C(2) H(12) 3.243 4_555
C(2) H(18) 2.967 4_565
C(2) H(20) 3.036 4_565
C(3) H(7) 2.754 2_546
C(3) H(13) 3.433 4_555
C(3) H(20) 3.243 4_565
C(4) H(7) 2.782 2_546
C(4) H(8) 3.436 4_565
C(4) H(9) 3.000 4_565
C(4) H(20) 3.467 4_565
C(5) H(7) 2.997 2_546
C(5) H(20) 3.487 4_565
C(6) H(9) 3.532 3_566
C(7) H(9) 3.168 4_565
C(7) H(10) 3.321 3_566
C(7) H(10) 3.162 4_565
C(9) H(4) 3.482 4_564
C(9) H(5) 3.287 4_564
C(10) H(9) 3.423 3_566
C(11) H(5) 3.548 4_564
C(11) H(8) 3.474 3_566
C(12) H(5) 2.873 4_564
C(12) H(6) 3.162 4_564
C(13) H(6) 3.442 4_564
C(13) H(13) 3.565 4_554
C(13) H(21) 3.397 .
C(14) H(2) 3.428 4_554
C(14) H(7) 3.409 3_566
C(14) H(19) 3.340 .
C(14) H(21) 2.958 .
C(15) H(3) 3.393 4_554
C(15) H(7) 3.585 3_566
C(15) H(21) 2.918 .
C(16) H(3) 2.918 4_554
C(16) H(4) 3.346 4_554
C(16) H(11) 2.865 4_555
C(17) H(3) 2.876 4_554
C(17) H(4) 3.113 4_554
C(17) H(10) 3.460 4_555
C(17) H(11) 2.895 4_555
C(18) H(1) 3.531 2_646
C(18) H(3) 3.281 4_554
C(18) H(11) 3.547 4_555
C(18) H(16) 3.117 1_545
C(18) H(19) 3.452 4_555
C(19) H(1) 3.384 2_646
C(19) H(16) 3.563 2_646
C(19) H(22) 3.576 3_666
C(20) H(16) 3.591 2_646
C(20) H(22) 3.251 3_666
C(21) H(3) 3.497 4_554
C(21) H(4) 3.137 4_554
C(21) H(5) 3.318 2_546
C(21) H(6) 2.909 2_546
C(21) H(8) 2.981 3_566
C(21) H(9) 3.527 3_566
C(21) H(10) 3.218 4_555
C(21) H(11) 3.191 4_555
C(22) H(3) 3.582 4_564
C(22) H(14) 3.296 1_565
C(22) H(17) 3.098 3_676
C(22) H(18) 3.368 3_676
C(24) H(12) 3.249 3_666
H(1) C(18) 3.531 2_656
H(1) C(19) 3.384 2_656
H(1) H(14) 2.981 2_656
H(1) H(15) 2.657 2_656
H(1) H(17) 3.478 2_646
H(1) H(22) 3.125 3_666
H(2) O(4) 2.459 2_646
H(2) C(14) 3.428 4_555
H(2) H(11) 2.808 4_555
H(2) H(12) 3.151 4_555
H(2) H(17) 2.992 2_646
H(2) H(18) 3.199 4_565
H(2) H(20) 3.547 4_565
H(3) O(4) 2.915 2_646
H(3) N(4) 3.382 4_555
H(3) C(15) 3.393 4_555
H(3) C(16) 2.918 4_555
H(3) C(17) 2.876 4_555
H(3) C(18) 3.281 4_555
H(3) C(21) 3.497 4_555
H(3) C(22) 3.582 4_565
H(3) H(7) 3.490 2_546
H(3) H(12) 2.746 4_555
H(3) H(13) 3.156 4_555
H(3) H(18) 2.749 4_565
H(3) H(20) 3.379 4_565
H(4) O(2) 2.610 4_555
H(4) C(9) 3.482 4_565
H(4) C(16) 3.346 4_555
H(4) C(17) 3.113 4_555
H(4) C(21) 3.137 4_555
H(4) H(7) 3.201 2_546
H(4) H(8) 3.351 4_565
H(4) H(13) 2.706 4_555
H(5) O(1) 3.273 2_556
H(5) O(2) 2.632 2_556
H(5) C(9) 3.287 4_565
H(5) C(11) 3.548 4_565
H(5) C(12) 2.873 4_565
H(5) C(21) 3.318 2_556
H(5) H(7) 3.241 2_546
H(5) H(8) 2.618 4_565
H(5) H(9) 2.276 4_565
H(6) O(1) 2.586 2_556
H(6) O(2) 2.840 2_556
H(6) C(12) 3.162 4_565
H(6) C(13) 3.442 4_565
H(6) C(21) 2.909 2_556
H(6) H(9) 2.409 4_565
H(6) H(10) 3.359 3_566
H(6) H(10) 2.991 4_565
H(7) N(1) 3.150 2_556
H(7) C(1) 3.082 2_556
H(7) C(2) 2.934 2_556
H(7) C(3) 2.754 2_556
H(7) C(4) 2.782 2_556
H(7) C(5) 2.997 2_556
H(7) C(14) 3.409 3_566
H(7) C(15) 3.585 3_566
H(7) H(3) 3.490 2_556
H(7) H(4) 3.201 2_556
H(7) H(5) 3.241 2_556
H(8) O(1) 2.626 3_566
H(8) O(2) 2.995 3_566
H(8) N(3) 3.459 3_566
H(8) C(4) 3.436 4_564
H(8) C(11) 3.474 3_566
H(8) C(21) 2.981 3_566
H(8) H(4) 3.351 4_564
H(8) H(5) 2.618 4_564
H(9) O(1) 2.657 3_566
H(9) N(2) 3.336 3_566
H(9) C(4) 3.000 4_564
H(9) C(6) 3.532 3_566
H(9) C(7) 3.168 4_564
H(9) C(10) 3.423 3_566
H(9) C(21) 3.527 3_566
H(9) H(5) 2.276 4_564
H(9) H(6) 2.409 4_564
H(10) O(2) 2.618 4_554
H(10) C(7) 3.321 3_566
H(10) C(7) 3.162 4_564
H(10) C(17) 3.460 4_554
H(10) C(21) 3.218 4_554
H(10) H(6) 3.359 3_566
H(10) H(6) 2.991 4_564
H(10) H(13) 2.959 4_554
H(11) O(2) 3.491 4_554
H(11) O(4) 3.201 3_666
H(11) N(4) 3.460 4_554
H(11) C(1) 3.282 4_554
H(11) C(16) 2.865 4_554
H(11) C(17) 2.895 4_554
H(11) C(18) 3.547 4_554
H(11) C(21) 3.191 4_554
H(11) H(2) 2.808 4_554
H(11) H(13) 3.040 4_554
H(11) H(19) 3.266 .
H(11) H(21) 3.236 .
H(12) O(4) 2.463 3_666
H(12) C(1) 3.483 4_554
H(12) C(2) 3.243 4_554
H(12) C(24) 3.249 3_666
H(12) H(2) 3.151 4_554
H(12) H(3) 2.746 4_554
H(12) H(21) 3.177 .
H(12) H(22) 3.199 3_666
H(13) Cl(1) 3.518 1_545
H(13) C(3) 3.433 4_554
H(13) C(13) 3.565 4_555
H(13) H(3) 3.156 4_554
H(13) H(4) 2.706 4_554
H(13) H(10) 2.959 4_555
H(13) H(11) 3.040 4_555
H(13) H(19) 3.369 4_555
H(14) Cl(1) 3.532 1_545
H(14) O(3) 2.544 2_646
H(14) C(22) 3.296 1_545
H(14) H(1) 2.981 2_646
H(14) H(15) 3.440 2_646
H(14) H(16) 2.548 1_545
H(14) H(17) 3.485 1_545
H(14) H(18) 3.425 1_545
H(14) H(19) 3.090 4_555
H(14) H(22) 3.156 4_555
H(15) Cl(1) 2.938 2_646
H(15) O(3) 2.920 2_646
H(15) H(1) 2.657 2_646
H(15) H(14) 3.440 2_656
H(15) H(16) 3.128 2_646
H(15) H(22) 3.441 3_666
H(16) Cl(1) 3.469 .
H(16) O(3) 3.087 2_656
H(16) C(18) 3.117 1_565
H(16) C(19) 3.563 2_656
H(16) C(20) 3.591 2_656
H(16) H(14) 2.548 1_565
H(16) H(15) 3.128 2_656
H(17) O(3) 3.254 2_656
H(17) C(22) 3.098 3_676
H(17) H(1) 3.478 2_656
H(17) H(2) 2.992 2_656
H(17) H(14) 3.485 1_565
H(17) H(17) 2.753 3_676
H(17) H(18) 2.630 3_676
H(18) O(4) 3.418 3_676
H(18) C(1) 3.213 4_564
H(18) C(2) 2.967 4_564
H(18) C(22) 3.368 3_676
H(18) H(2) 3.199 4_564
H(18) H(3) 2.749 4_564
H(18) H(14) 3.425 1_565
H(18) H(17) 2.630 3_676
H(18) H(18) 3.327 3_676
H(19) Cl(1) 3.421 4_564
H(19) C(14) 3.340 .
H(19) C(18) 3.452 4_554
H(19) H(11) 3.266 .
H(19) H(13) 3.369 4_554
H(19) H(14) 3.090 4_554
H(20) N(1) 3.379 4_564
H(20) C(1) 3.127 4_564
H(20) C(2) 3.036 4_564
H(20) C(3) 3.243 4_564
H(20) C(4) 3.467 4_564
H(20) C(5) 3.487 4_564
H(20) H(2) 3.547 4_564
H(20) H(3) 3.379 4_564
H(21) Cl(1) 3.593 .
H(21) N(3) 3.311 .
H(21) C(13) 3.397 .
H(21) C(14) 2.958 .
H(21) C(15) 2.918 .
H(21) H(11) 3.236 .
H(21) H(12) 3.177 .
H(22) O(3) 2.785 3_666
H(22) C(19) 3.576 3_666
H(22) C(20) 3.251 3_666
H(22) H(1) 3.125 3_666
H(22) H(12) 3.199 3_666
H(22) H(14) 3.156 4_554
H(22) H(15) 3.441 3_666

loop_
_geom_torsion_atom_site_label_1
_geom_torsion_atom_site_label_2
_geom_torsion_atom_site_label_3
_geom_torsion_atom_site_label_4
_geom_torsion
Cl(1) Ru(1) N(1) C(1) -86.1(5)
Cl(1) Ru(1) N(1) C(5) 93.4(3)
Cl(1) Ru(1) N(2) C(6) -93.7(4)
Cl(1) Ru(1) N(2) C(10) 91.4(4)
Cl(1) Ru(1) N(3) C(11) -92.5(4)
Cl(1) Ru(1) N(3) C(15) 87.5(5)
Cl(1) Ru(1) N(4) C(16) -179.9(3)
Cl(1) Ru(1) N(4) C(20) 1.7(6)
O(1) Ru(1) N(1) C(1) 93.4(5)
O(1) Ru(1) N(1) C(5) -87.1(4)
N(1) Ru(1) O(1) C(21) -99.8(4)
O(1) Ru(1) N(2) C(6) 86.9(4)
O(1) Ru(1) N(2) C(10) -88.0(4)
N(2) Ru(1) O(1) C(21) 179.6(4)
O(1) Ru(1) N(3) C(11) 88.2(4)
O(1) Ru(1) N(3) C(15) -91.8(5)
N(3) Ru(1) O(1) C(21) 99.5(4)
O(1) Ru(1) N(4) C(16) -0.5(4)
O(1) Ru(1) N(4) C(20) -178.9(6)
N(4) Ru(1) O(1) C(21) -0.5(4)
N(1) Ru(1) N(2) C(6) -3.8(4)
N(1) Ru(1) N(2) C(10) -178.7(4)
N(2) Ru(1) N(1) C(1) -176.2(5)
N(2) Ru(1) N(1) C(5) 3.4(4)
N(1) Ru(1) N(3) C(11) -4.8(8)
N(1) Ru(1) N(3) C(15) 175.2(5)
N(3) Ru(1) N(1) C(1) -173.7(5)
N(3) Ru(1) N(1) C(5) 5.8(8)
N(1) Ru(1) N(4) C(16) 88.3(4)
N(1) Ru(1) N(4) C(20) -90.1(6)
N(4) Ru(1) N(1) C(1) 15.4(5)
N(4) Ru(1) N(1) C(5) -165.1(4)
N(2) Ru(1) N(3) C(11) -2.4(4)
N(2) Ru(1) N(3) C(15) 177.6(5)
N(3) Ru(1) N(2) C(6) 177.0(4)
N(3) Ru(1) N(2) C(10) 2.1(4)
N(2) Ru(1) N(4) C(16) 0.1(12)
N(2) Ru(1) N(4) C(20) -178.2(8)
N(4) Ru(1) N(2) C(6) 86.2(10)
N(4) Ru(1) N(2) C(10) -88.6(11)
N(3) Ru(1) N(4) C(16) -88.7(4)
N(3) Ru(1) N(4) C(20) 93.0(6)
N(4) Ru(1) N(3) C(11) 166.1(4)
N(4) Ru(1) N(3) C(15) -13.9(5)
Ru(1) O(1) C(21) O(2) -177.7(4)
Ru(1) O(1) C(21) C(16) 1.4(6)
Ru(1) N(1) C(1) C(2) 179.4(4)
Ru(1) N(1) C(5) C(4) 177.4(4)
Ru(1) N(1) C(5) C(6) -2.5(6)
C(1) N(1) C(5) C(4) -3.0(8)
C(1) N(1) C(5) C(6) 177.1(5)
C(5) N(1) C(1) C(2) -0.1(7)
Ru(1) N(2) C(6) C(5) 3.5(6)
Ru(1) N(2) C(6) C(7) -177.9(4)
Ru(1) N(2) C(10) C(9) 178.4(4)
Ru(1) N(2) C(10) C(11) -1.5(6)
C(6) N(2) C(10) C(9) 3.7(8)
C(6) N(2) C(10) C(11) -176.1(5)
C(10) N(2) C(6) C(5) 178.2(5)
C(10) N(2) C(6) C(7) -3.2(8)
Ru(1) N(3) C(11) C(10) 2.3(6)
Ru(1) N(3) C(11) C(12) -177.4(4)
Ru(1) N(3) C(15) C(14) 179.2(5)
C(11) N(3) C(15) C(14) -0.8(9)
C(15) N(3) C(11) C(10) -177.7(5)
C(15) N(3) C(11) C(12) 2.6(8)
Ru(1) N(4) C(16) C(17) -177.7(4)
Ru(1) N(4) C(16) C(21) 1.3(6)
Ru(1) N(4) C(20) O(3) -1.6(10)
Ru(1) N(4) C(20) C(19) 178.1(5)
C(16) N(4) C(20) O(3) -179.9(5)
C(16) N(4) C(20) C(19) -0.2(7)
C(20) N(4) C(16) C(17) 0.9(9)
C(20) N(4) C(16) C(21) 180.0(4)
C(22) N(5) C(24) O(4) 10(3)
C(23) N(5) C(24) O(4) 177.9(16)
N(1) C(1) C(2) C(3) 2.9(10)
C(1) C(2) C(3) C(4) -2.6(10)
C(2) C(3) C(4) C(5) -0.3(7)
C(3) C(4) C(5) N(1) 3.2(9)
C(3) C(4) C(5) C(6) -176.9(5)
N(1) C(5) C(6) N(2) -0.4(7)
N(1) C(5) C(6) C(7) -178.9(5)
C(4) C(5) C(6) N(2) 179.6(5)
C(4) C(5) C(6) C(7) 1.2(9)
N(2) C(6) C(7) C(8) 0.8(8)
C(5) C(6) C(7) C(8) 179.2(5)
C(6) C(7) C(8) C(9) 0.9(9)
C(7) C(8) C(9) C(10) -0.3(8)
C(8) C(9) C(10) N(2) -1.9(9)
C(8) C(9) C(10) C(11) 177.9(6)
N(2) C(10) C(11) N(3) -0.7(7)
N(2) C(10) C(11) C(12) 179.0(5)
C(9) C(10) C(11) N(3) 179.5(6)
C(9) C(10) C(11) C(12) -0.9(10)
N(3) C(11) C(12) C(13) -2.9(9)
C(10) C(11) C(12) C(13) 177.5(6)
C(11) C(12) C(13) C(14) 1.2(10)
C(12) C(13) C(14) C(15) 0.5(10)
C(13) C(14) C(15) N(3) -0.7(10)
N(4) C(16) C(17) C(18) -1.2(9)
N(4) C(16) C(21) O(1) -1.8(8)
N(4) C(16) C(21) O(2) 177.3(5)
C(17) C(16) C(21) O(1) 177.2(5)
C(17) C(16) C(21) O(2) -3.7(9)
C(21) C(16) C(17) C(18) 179.8(4)
C(16) C(17) C(18) C(19) 0.8(10)
C(17) C(18) C(19) C(20) -0.2(9)
C(18) C(19) C(20) O(3) 179.6(7)
C(18) C(19) C(20) N(4) -0.1(10)
